data_2203214
loop_
_publ_author_name
'Zhenfeng Zhang'
'Shuo Jin'
'Siqian Wang'
'Bo Liu'
'Jianping Guo'

_publ_section_title
;
 3-Methyl-3-pyrazolin-5-one
;
_journal_issue 2
_journal_name_full 'Acta Crystallographica Section E'
_journal_page_first o315
_journal_page_last o316
_journal_paper_doi 10.1107/S160053680302974X
_journal_volume 60
_journal_year 2004
_chemical_formula_moiety 'C4 H6 N2 O'
_chemical_formula_sum 'C4 H6 N2 O'
_chemical_formula_weight 98.11
_chemical_melting_point 215
_chemical_name_common 3-Methyl-3-Pyrazolin-5-one
_chemical_name_systematic ' 3-Methyl-3-Pyrazolin-5-one'
_space_group_IT_number 43
_symmetry_cell_setting orthorhombic
_symmetry_space_group_name_Hall 'F 2 -2d'
_symmetry_space_group_name_H-M 'F d d 2'
_atom_sites_solution_hydrogens geom
_atom_sites_solution_primary direct
_atom_sites_solution_secondary difmap
_cell_angle_alpha 90.00
_cell_angle_beta 90.00
_cell_angle_gamma 90.00
_cell_formula_units_Z 16
_cell_length_a 11.722(2)
_cell_length_b 16.945(3)
_cell_length_c 9.898(2)
_cell_measurement_reflns_used 867
_cell_measurement_temperature 293(2)
_cell_measurement_theta_max 44.403
_cell_measurement_theta_min 5.899
_cell_volume 1966.0(6)
_computing_cell_refinement 'SAINT (Bruker, 2000)'
_computing_data_collection 'SMART (Bruker, 2000)'
_computing_data_reduction SAINT
_computing_molecular_graphics 'SHELXTL/PC (Sheldrick, 1999)'
_computing_publication_material SHELXTL/PC
_computing_structure_refinement 'SHELXL97 (Sheldrick, 1997)'
_computing_structure_solution 'SHELXS97 (Sheldrick, 1997)'
_diffrn_ambient_temperature 293(2)
_diffrn_measured_fraction_theta_full 1.000
_diffrn_measured_fraction_theta_max 1.000
_diffrn_measurement_device_type 'Smart CCD'
_diffrn_measurement_method '\w scan'
_diffrn_radiation_monochromator graphite
_diffrn_radiation_source 'fine-focus sealed tube'
_diffrn_radiation_type MoK\a
_diffrn_radiation_wavelength 0.71073
_diffrn_reflns_av_R_equivalents 0.0341
_diffrn_reflns_av_sigmaI/netI 0.0224
_diffrn_reflns_limit_h_max 13
_diffrn_reflns_limit_h_min -13
_diffrn_reflns_limit_k_max 9
_diffrn_reflns_limit_k_min -20
_diffrn_reflns_limit_l_max 11
_diffrn_reflns_limit_l_min -11
_diffrn_reflns_number 1933
_diffrn_reflns_theta_full 25.00
_diffrn_reflns_theta_max 25.00
_diffrn_reflns_theta_min 2.95
_diffrn_standards_decay_% 3.14
_exptl_absorpt_coefficient_mu 0.099
_exptl_absorpt_correction_T_max 0.981
_exptl_absorpt_correction_T_min 0.557
_exptl_absorpt_correction_type multi-scan
_exptl_absorpt_process_details '(SADABS; Sheldrick, 1997)'
_exptl_crystal_colour Colorless
_exptl_crystal_density_diffrn 1.326
_exptl_crystal_density_method 'not measured'
_exptl_crystal_description Block
_exptl_crystal_F_000 832
_exptl_crystal_size_max 0.30
_exptl_crystal_size_mid 0.20
_exptl_crystal_size_min 0.20
_refine_diff_density_max 0.126
_refine_diff_density_min -0.163
_refine_ls_abs_structure_details 'see text'
_refine_ls_extinction_coef 0.0020(8)
_refine_ls_extinction_expression Fc^*^=kFc[1+0.001xFc^2^\l^3^/sin(2\q)]^-1/4^
_refine_ls_extinction_method SHELXL
_refine_ls_goodness_of_fit_ref 1.163
_refine_ls_hydrogen_treatment constr
_refine_ls_matrix_type full
_refine_ls_number_parameters 66
_refine_ls_number_reflns 460
_refine_ls_number_restraints 1
_refine_ls_restrained_S_all 1.162
_refine_ls_R_factor_all 0.0450
_refine_ls_R_factor_gt 0.0427
_refine_ls_shift/su_max 0.011
_refine_ls_shift/su_mean 0.001
_refine_ls_structure_factor_coef Fsqd
_refine_ls_weighting_details 'calc w = 1/[\s^2^(Fo^2^)+(0.0630P)^2^+1.0082P] where P = (Fo^2^+2Fc^2^)/3'
_refine_ls_weighting_scheme calc
_refine_ls_wR_factor_gt 0.1137
_refine_ls_wR_factor_ref 0.1152
_reflns_number_gt 439
_reflns_number_total 460
_reflns_threshold_expression I>2\s(I)
_cod_data_source_file ob6336.cif
_cod_data_source_block I
_cod_depositor_comments
;
The following automatic conversions were performed:
'_symmetry_cell_setting' value 'Orthorhombic' changed to 'orthorhombic'
according to '/home/saulius/struct/CIF-dictionaries/cif_core.dic'
dictionary named 'cif_core.dic' version 2.4.1 from
2010-06-29.

'_exptl_absorpt_correction_type' value 'Multi-scan' changed
to 'multi-scan' according to
'/home/saulius/struct/CIF-dictionaries/cif_core.dic' dictionary named
'cif_core.dic' version 2.4.1 from 2010-06-29.

Automatic conversion script
Id: cif_fix_enum 1527 2010-12-29 10:47:43Z saulius 

The following automatic conversions were performed:

'_symmetry_cell_setting' value 'Orthorhombic' changed to
'orthorhombic' according to
/home/saulius/struct/CIF-dictionaries/cif_core.dic dictionary named
'cif_core.dic' version 2.4.1 from
2010-06-29.

'_exptl_absorpt_correction_type' value 'Multi-scan'
changed to 'multi-scan' according to
/home/saulius/struct/CIF-dictionaries/cif_core.dic dictionary named
'cif_core.dic' version 2.4.1 from 2010-06-29.

Automatic conversion script
Id: cif_fix_values 1715 2011-07-08 13:25:40Z adriana 
;
_cod_original_cell_volume 1966.0(7)
_cod_database_code 2203214
_cod_database_fobs_code 2203214

loop_
_symmetry_equiv_pos_as_xyz
'x, y, z'
'-x, -y, z'
'x+1/4, -y+1/4, z+1/4'
'-x+1/4, y+1/4, z+1/4'
'x, y+1/2, z+1/2'
'-x, -y+1/2, z+1/2'
'x+1/4, -y+3/4, z+3/4'
'-x+1/4, y+3/4, z+3/4'
'x+1/2, y, z+1/2'
'-x+1/2, -y, z+1/2'
'x+3/4, -y+1/4, z+3/4'
'-x+3/4, y+1/4, z+3/4'
'x+1/2, y+1/2, z'
'-x+1/2, -y+1/2, z'
'x+3/4, -y+3/4, z+1/4'
'-x+3/4, y+3/4, z+1/4'

loop_
_atom_site_label
_atom_site_fract_x
_atom_site_fract_y
_atom_site_fract_z
_atom_site_U_iso_or_equiv
_atom_site_adp_type
_atom_site_calc_flag
_atom_site_refinement_flags
_atom_site_occupancy
_atom_site_type_symbol
O1 0.9969(2) 0.38889(15) 0.3766(3) 0.0597(9) Uani d . 1 O
N1 0.9383(3) 0.21227(16) 0.5257(3) 0.0489(9) Uani d . 1 N
H1 0.8992 0.1829 0.5794 0.059 Uiso calc R 1 H
N2 0.9171(3) 0.28983(16) 0.4984(3) 0.0464(9) Uani d . 1 N
H2 0.8611 0.3168 0.5303 0.056 Uiso calc R 1 H
C1 1.0662(5) 0.1058(2) 0.4573(6) 0.0750(15) Uani d . 1 C
H1A 1.0528 0.0834 0.5450 0.113 Uiso calc R 1 H
H1B 1.1461 0.1031 0.4366 0.113 Uiso calc R 1 H
H1C 1.0240 0.0767 0.3907 0.113 Uiso calc R 1 H
C2 1.0284(3) 0.1899(2) 0.4565(4) 0.0456(9) Uani d . 1 C
C3 1.0689(3) 0.2535(2) 0.3862(4) 0.0481(10) Uani d . 1 C
H3 1.1326 0.2545 0.3301 0.058 Uiso calc R 1 H
C4 0.9962(3) 0.3171(2) 0.4151(4) 0.0435(9) Uani d . 1 C

loop_
_atom_site_aniso_label
_atom_site_aniso_U_11
_atom_site_aniso_U_22
_atom_site_aniso_U_33
_atom_site_aniso_U_12
_atom_site_aniso_U_13
_atom_site_aniso_U_23
O1 0.0520(15) 0.0400(15) 0.087(2) 0.0018(12) 0.0107(14) 0.0231(14)
N1 0.068(2) 0.0273(15) 0.0514(18) -0.0046(13) 0.0136(16) 0.0091(13)
N2 0.0478(17) 0.0296(15) 0.062(2) 0.0035(12) 0.0154(14) 0.0064(13)
C1 0.101(4) 0.043(2) 0.081(3) 0.025(2) 0.008(3) 0.003(2)
C2 0.055(2) 0.040(2) 0.0419(17) 0.0078(16) -0.0005(16) -0.0021(16)
C3 0.041(2) 0.053(2) 0.0502(19) 0.0032(16) 0.0044(16) 0.0086(17)
C4 0.0385(17) 0.041(2) 0.051(2) 0.0032(14) 0.0016(16) 0.0068(17)

loop_
_atom_type_symbol
_atom_type_description
_atom_type_scat_dispersion_real
_atom_type_scat_dispersion_imag
_atom_type_scat_source
C C 0.0033 0.0016 'International Tables Vol C Tables 4.2.6.8 and 6.1.1.4'
H H 0.0000 0.0000 'International Tables Vol C Tables 4.2.6.8 and 6.1.1.4'
N N 0.0061 0.0033 'International Tables Vol C Tables 4.2.6.8 and 6.1.1.4'
O O 0.0106 0.0060 'International Tables Vol C Tables 4.2.6.8 and 6.1.1.4'

loop_
_geom_angle_atom_site_label_1
_geom_angle_atom_site_label_2
_geom_angle_atom_site_label_3
_geom_angle
_geom_angle_publ_flag
C2 N1 N2 108.7(3) yes
C2 N1 H1 125.7 no
N2 N1 H1 125.7 no
C4 N2 N1 109.4(3) yes
C4 N2 H2 125.3 no
N1 N2 H2 125.3 no
C2 C1 H1A 109.5 no
C2 C1 H1B 109.5 no
H1A C1 H1B 109.5 no
C2 C1 H1C 109.5 no
H1A C1 H1C 109.5 no
H1B C1 H1C 109.5 no
N1 C2 C3 108.5(3) yes
N1 C2 C1 120.7(4) yes
C3 C2 C1 130.7(4) yes
C2 C3 C4 106.8(3) no
C2 C3 H3 126.6 no
C4 C3 H3 126.6 no
O1 C4 N2 121.6(3) no
O1 C4 C3 131.8(3) no
N2 C4 C3 106.6(3) no

loop_
_geom_bond_atom_site_label_1
_geom_bond_atom_site_label_2
_geom_bond_distance
_geom_bond_publ_flag
O1 C4 1.275(3) yes
N1 C2 1.315(5) yes
N1 N2 1.365(4) yes
N1 H1 0.8600 no
N2 C4 1.324(4) yes
N2 H2 0.8600 no
C1 C2 1.493(4) no
C1 H1A 0.9600 no
C1 H1B 0.9600 no
C1 H1C 0.9600 no
C2 C3 1.368(5) yes
C3 C4 1.403(5) yes
C3 H3 0.9300 no

loop_
_geom_hbond_atom_site_label_D
_geom_hbond_atom_site_label_H
_geom_hbond_atom_site_label_A
_geom_hbond_site_symmetry_A
_geom_hbond_distance_DH
_geom_hbond_distance_HA
_geom_hbond_distance_DA
_geom_hbond_angle_DHA
N1 H1 O1 16_645 0.86 1.93 2.694(4) 147.9
N2 H2 O1 15_455 0.86 1.81 2.654(4) 168.6

loop_
_cod_related_entry_id
_cod_related_entry_database
_cod_related_entry_code
1 ChemSpider 283071
